data_4078655
loop_
_publ_author_name
'Hill, Anthony F.'
'Shang, Rong'

_publ_section_title
;
 Boratocarbyne Complexes: Li[Mo{\\tb CB(OMe)3}(CO)2{HB(pzMe2)3}] and
 [K(18-crown-6)][Mo(\\tb CBF2OMe)(CO)2{HB(pzMe2)3}] (pz = pyrazol-1-yl)
;
_journal_issue 13
_journal_name_full Organometallics
_journal_page_first 4635
_journal_paper_doi 10.1021/om300238m
_journal_volume 31
_journal_year 2012
_chemical_formula_moiety 'C37 H55 B2 F2 K1 Mo1 N6 O9'
_chemical_formula_sum 'C37 H55 B2 F2 K Mo N6 O9'
_chemical_formula_weight 922.53
_chemical_name_systematic
; 
 [Tp'(CO)~2~MoCBF~2~(OMe)]K.C~12~H~24~O~6~.C~6~H~6~
;
_space_group_IT_number 61
_symmetry_cell_setting orthorhombic
_symmetry_space_group_name_Hall '-P 2ac 2ab'
_symmetry_space_group_name_H-M 'P b c a'
_atom_sites_solution_hydrogens geom
_atom_sites_solution_primary direct
_audit_creation_date 09-09-07
_audit_creation_method CRYSTALS_ver_12.85
_cell_angle_alpha 90
_cell_angle_beta 90
_cell_angle_gamma 90
_cell_formula_units_Z 8
_cell_length_a 19.4593(3)
_cell_length_b 18.6396(2)
_cell_length_c 25.1695(4)
_cell_measurement_reflns_used 52345
_cell_measurement_temperature 200
_cell_measurement_theta_max 24.4
_cell_measurement_theta_min 2.6
_cell_volume 9129.3(2)
_computing_cell_refinement 'DENZO/SCALEPACK (Otwinowski & Minor, 1997)'
_computing_data_collection 'COLLECT (Nonius, 1997-2001).'
_computing_data_reduction 'DENZO/SCALEPACK (Otwinowski & Minor, 1997)'
_computing_molecular_graphics 'PLATON (Spek, 2008)'
_computing_publication_material 'CRYSTALS (Betteridge et al., 2003)'
_computing_structure_refinement 'CRYSTALS (Betteridge et al., 2003)'
_computing_structure_solution 'SIR92 (Altomare et al., 1994)'
_diffrn_ambient_temperature 200
_diffrn_measured_fraction_theta_full 0.998
_diffrn_measured_fraction_theta_max 0.998
_diffrn_measurement_device 'Nonius KappaCCD'
_diffrn_measurement_device_type Area
_diffrn_measurement_method '\f and \w scans with CCD'
_diffrn_radiation_monochromator graphite
_diffrn_radiation_type 'Mo K\a'
_diffrn_radiation_wavelength 0.71073
_diffrn_reflns_av_R_equivalents 0.064
_diffrn_reflns_limit_h_max 22
_diffrn_reflns_limit_h_min -22
_diffrn_reflns_limit_k_max 21
_diffrn_reflns_limit_k_min -21
_diffrn_reflns_limit_l_max 29
_diffrn_reflns_limit_l_min -29
_diffrn_reflns_number 81093
_diffrn_reflns_theta_full 24.473
_diffrn_reflns_theta_max 24.473
_diffrn_reflns_theta_min 2.555
_diffrn_standards_number 0
_exptl_absorpt_coefficient_mu 0.441
_exptl_absorpt_correction_T_max 0.930
_exptl_absorpt_correction_T_min 0.887
_exptl_absorpt_correction_type integration
_exptl_absorpt_process_details
;
via Gaussian method (Coppens, 1970) implemented in maXus (Mackay et al, 2000)
;
_exptl_crystal_colour 'pale yellow'
_exptl_crystal_density_diffrn 1.342
_exptl_crystal_density_method 'not measured'
_exptl_crystal_description block
_exptl_crystal_F_000 3840
_exptl_crystal_size_max 0.16
_exptl_crystal_size_mid 0.16
_exptl_crystal_size_min 0.10
_refine_diff_density_max 0.47
_refine_diff_density_min -0.62
_refine_ls_extinction_method None
_refine_ls_goodness_of_fit_ref 0.9828
_refine_ls_hydrogen_treatment constr
_refine_ls_matrix_type full
_refine_ls_number_parameters 578
_refine_ls_number_reflns 7532
_refine_ls_number_restraints 36
_refine_ls_R_factor_all 0.0555
_refine_ls_R_factor_gt 0.0261
_refine_ls_shift/su_max 0.012880
_refine_ls_structure_factor_coef Fsqd
_refine_ls_weighting_details
;
 Method, part 1, Chebychev polynomial, (Watkin, 1994, Prince, 1982) 
 [weight] = 1.0/[A~0~*T~0~(x)+A~1~*T~1~(x) ... +A~n-1~]*T~n-1~(x)] 
 where A~i~ are the Chebychev coefficients listed below and x= Fcalc/Fmax 
 Method = Robust Weighting (Prince, 1982) 
 W = [weight] * [1-(deltaF/6*sigmaF)^2^]^2^ 
 A~i~ are: 
 19.2 30.0 15.4 4.14 
;
_refine_ls_weighting_scheme calc
_refine_ls_wR_factor_all 0.1065
_refine_ls_wR_factor_gt 0.0737
_refine_ls_wR_factor_ref 0.1065
_reflns_limit_h_max 22
_reflns_limit_h_min 0
_reflns_limit_k_max 21
_reflns_limit_k_min 0
_reflns_limit_l_max 29
_reflns_limit_l_min 0
_reflns_number_gt 4264
_reflns_number_total 7560
_reflns_threshold_expression I>2.0\s(I)
_oxford_diffrn_Wilson_B_factor 2.84
_oxford_diffrn_Wilson_scale 190.60
_oxford_refine_ls_r_factor_ref 0.0555
_oxford_refine_ls_scale 0.10951(3)
_oxford_reflns_number_all 7532
_oxford_reflns_threshold_expression_ref I>-10.0\s(I)
_oxford_structure_analysis_title rong025
_cod_data_source_file om300238m_si_001.cif
_cod_data_source_block rong025
_cod_depositor_comments
;
The following automatic conversions were performed:

'_symmetry_cell_setting' value 'Orthorhombic' changed to
'orthorhombic' according to
/home/saulius/struct/CIF-dictionaries/cif_core.dic dictionary named
'cif_core.dic' version 2.4.2 from 2011-04-26.

Automatic conversion script
Id: cif_fix_values 1891 2012-01-12 08:04:46Z andrius 
;
_cod_original_sg_symbol_H-M 'P b c a '
_cod_original_formula_sum 'C37 H55 B2 F2 K1 Mo1 N6 O9'
_cod_database_code 4078655

loop_
_symmetry_equiv_pos_as_xyz
x,y,z
-x,-y,-z
-x+1/2,y+1/2,z
x+1/2,-y+1/2,-z
x,-y+1/2,z+1/2
-x,y+1/2,-z+1/2
-x+1/2,-y,z+1/2
x+1/2,y,-z+1/2

loop_
_atom_site_label
_atom_site_type_symbol
_atom_site_fract_x
_atom_site_fract_y
_atom_site_fract_z
_atom_site_U_iso_or_equiv
_atom_site_occupancy
_atom_site_adp_type
_atom_site_refinement_flags_posn
_atom_site_refinement_flags_adp
_atom_site_refinement_flags_occupancy
Mo1 Mo 0.401813(11) 0.246526(12) 0.627207(9) 0.0328 1.0000 Uani . . .
K1 K 0.51522(3) 0.39468(3) 0.82540(3) 0.0419 1.0000 Uani . . .
O1 O 0.54450(12) 0.32301(12) 0.73614(9) 0.0573 1.0000 Uani . . .
O2 O 0.37531(13) 0.40169(12) 0.67096(10) 0.0613 1.0000 Uani . . .
O3 O 0.52760(13) 0.31392(15) 0.56755(11) 0.0708 1.0000 Uani . . .
O11 O 0.51790(12) 0.52964(11) 0.77569(8) 0.0505 1.0000 Uani . . .
O12 O 0.64320(11) 0.46260(12) 0.80137(9) 0.0537 1.0000 Uani . . .
O13 O 0.63677(13) 0.36237(13) 0.88522(9) 0.0580 1.0000 Uani . . .
O14 O 0.50893(13) 0.30885(12) 0.91680(8) 0.0561 1.0000 Uani . . .
O15 O 0.38749(13) 0.38375(13) 0.88931(10) 0.0580 1.0000 Uani . . .
O16 O 0.39414(11) 0.46203(12) 0.79491(9) 0.0550 1.0000 Uani . . .
N11 N 0.32943(12) 0.26709(12) 0.55120(9) 0.0365 1.0000 Uani . . .
N12 N 0.28738(11) 0.21276(12) 0.53425(9) 0.0355 1.0000 Uani . . .
N21 N 0.30373(11) 0.19639(12) 0.65537(9) 0.0354 1.0000 Uani . . .
N22 N 0.26505(12) 0.15388(12) 0.62203(9) 0.0363 1.0000 Uani . . .
N31 N 0.41366(12) 0.13927(12) 0.58881(9) 0.0367 1.0000 Uani . . .
N32 N 0.35946(12) 0.10633(12) 0.56350(9) 0.0373 1.0000 Uani . . .
C1 C 0.45723(16) 0.24456(14) 0.68419(12) 0.0404 1.0000 Uani . . .
C2 C 0.38339(15) 0.34469(17) 0.65482(12) 0.0429 1.0000 Uani . . .
C3 C 0.48159(17) 0.28875(17) 0.58939(13) 0.0470 1.0000 Uani . . .
C4 C 0.5977(2) 0.3312(3) 0.69887(19) 0.0993 1.0000 Uani . . .
C11 C 0.3513(2) 0.39429(17) 0.52821(14) 0.0611 1.0000 Uani . . .
C12 C 0.31504(15) 0.32376(15) 0.52090(11) 0.0411 1.0000 Uani . . .
C13 C 0.26361(17) 0.30672(18) 0.48468(12) 0.0513 1.0000 Uani . . .
C14 C 0.24664(15) 0.23629(16) 0.49395(11) 0.0425 1.0000 Uani . . .
C15 C 0.19532(17) 0.1895(2) 0.46652(14) 0.0600 1.0000 Uani . . .
C21 C 0.29489(18) 0.24537(17) 0.74649(12) 0.0504 1.0000 Uani . . .
C22 C 0.26805(15) 0.20299(15) 0.70070(11) 0.0392 1.0000 Uani . . .
C23 C 0.20677(16) 0.16492(16) 0.69671(12) 0.0446 1.0000 Uani . . .
C24 C 0.20596(14) 0.13477(15) 0.64672(12) 0.0392 1.0000 Uani . . .
C25 C 0.15170(17) 0.0903(2) 0.62102(13) 0.0555 1.0000 Uani . . .
C31 C 0.53649(17) 0.1133(2) 0.60714(14) 0.0565 1.0000 Uani . . .
C32 C 0.46768(15) 0.09477(16) 0.58454(12) 0.0426 1.0000 Uani . . .
C33 C 0.44815(18) 0.03356(16) 0.55706(12) 0.0484 1.0000 Uani . . .
C34 C 0.38057(17) 0.04202(15) 0.54340(12) 0.0438 1.0000 Uani . . .
C35 C 0.3357(2) -0.00608(17) 0.51149(14) 0.0618 1.0000 Uani . . .
C41 C 0.5815(2) 0.54994(18) 0.75290(15) 0.0603 1.0000 Uani . . .
C42 C 0.63807(18) 0.53775(17) 0.79200(15) 0.0580 1.0000 Uani . . .
C43 C 0.69983(18) 0.4447(2) 0.83394(16) 0.0656 1.0000 Uani . . .
C44 C 0.69381(19) 0.3685(2) 0.85049(17) 0.0689 1.0000 Uani . . .
C45 C 0.6272(2) 0.2914(2) 0.90368(17) 0.0705 1.0000 Uani . . .
C46 C 0.5704(2) 0.2920(2) 0.94332(15) 0.0707 1.0000 Uani . . .
C47 C 0.4513(2) 0.3130(2) 0.95094(15) 0.0708 1.0000 Uani . . .
C48 C 0.3887(2) 0.3180(2) 0.91738(19) 0.0805 1.0000 Uani . . .
C49 C 0.33354(19) 0.3848(3) 0.85183(18) 0.0743 1.0000 Uani . . .
C50 C 0.33267(19) 0.4551(2) 0.82406(18) 0.0733 1.0000 Uani . . .
C51 C 0.39696(19) 0.52616(19) 0.76508(15) 0.0612 1.0000 Uani . . .
C52 C 0.4642(2) 0.5310(2) 0.73741(14) 0.0600 1.0000 Uani . . .
C610 C 0.5178(16) 0.560(2) 0.5699(13) 0.1185 0.281(14) Uani . U P
C611 C 0.5416(6) 0.5456(8) 0.5933(4) 0.1005 0.719(14) Uani . U P
C620 C 0.5499(18) 0.4919(14) 0.5668(10) 0.1111 0.281(14) Uani . U P
C621 C 0.5907(11) 0.4904(10) 0.5921(7) 0.1092 0.719(14) Uani . U P
C630 C 0.607(3) 0.487(2) 0.5845(19) 0.0870 0.281(14) Uani . U P
C631 C 0.6536(8) 0.5024(6) 0.6085(5) 0.0947 0.719(14) Uani . U P
C640 C 0.652(2) 0.5363(17) 0.6123(11) 0.0859 0.281(14) Uani . U P
C641 C 0.6719(6) 0.5691(6) 0.6268(4) 0.0895 0.719(14) Uani . U P
C650 C 0.606(2) 0.606(2) 0.6189(17) 0.0873 0.281(14) Uani . U P
C651 C 0.6291(8) 0.6206(7) 0.6282(6) 0.0821 0.719(14) Uani . U P
C660 C 0.549(3) 0.613(3) 0.5932(11) 0.0923 0.281(14) Uani . U P
C661 C 0.5614(10) 0.6108(9) 0.6133(5) 0.0866 0.719(14) Uani . U P
F1 F 0.46572(13) 0.25980(13) 0.78259(8) 0.0792 1.0000 Uani . . .
F2 F 0.55194(13) 0.19794(12) 0.74012(11) 0.0937 1.0000 Uani . . .
B1 B 0.5070(2) 0.2568(2) 0.73616(15) 0.0495 1.0000 Uani . . .
B2 B 0.28753(17) 0.14016(18) 0.56441(13) 0.0386 1.0000 Uani . . .
H1 H 0.2516 0.1040 0.5458 0.0462 1.0000 Uiso . . .
H6101 H 0.4710 0.5673 0.5543 0.1397 0.2820 Uiso R . .
H6201 H 0.5265 0.4501 0.5497 0.1337 0.2820 Uiso R . .
H6301 H 0.6271 0.4382 0.5805 0.1061 0.2820 Uiso R . .
H6401 H 0.7003 0.5284 0.6237 0.1036 0.2820 Uiso R . .
H6501 H 0.6213 0.6447 0.6438 0.1046 0.2820 Uiso R . .
H6601 H 0.5274 0.6621 0.5913 0.1113 0.2820 Uiso R . .
H6111 H 0.4936 0.5378 0.5803 0.1205 0.7180 Uiso R . .
H6211 H 0.5776 0.4419 0.5783 0.1317 0.7180 Uiso R . .
H6311 H 0.6882 0.4627 0.6080 0.1151 0.7180 Uiso R . .
H6411 H 0.7201 0.5774 0.6393 0.1081 0.7180 Uiso R . .
H6511 H 0.6446 0.6691 0.6403 0.0987 0.7180 Uiso R . .
H6611 H 0.5274 0.6507 0.6169 0.1037 0.7180 Uiso R . .
H41 H 0.6193 0.3795 0.7032 0.1191 1.0000 Uiso R . .
H42 H 0.6331 0.2931 0.7047 0.1191 1.0000 Uiso R . .
H43 H 0.5785 0.3267 0.6622 0.1191 1.0000 Uiso R . .
H111 H 0.3335 0.4298 0.5018 0.0731 1.0000 Uiso R . .
H112 H 0.3429 0.4125 0.5650 0.0731 1.0000 Uiso R . .
H113 H 0.4018 0.3874 0.5227 0.0731 1.0000 Uiso R . .
H131 H 0.2430 0.3392 0.4574 0.0615 1.0000 Uiso R . .
H151 H 0.1712 0.2178 0.4384 0.0722 1.0000 Uiso R . .
H152 H 0.1610 0.1717 0.4929 0.0722 1.0000 Uiso R . .
H153 H 0.2195 0.1478 0.4499 0.0722 1.0000 Uiso R . .
H211 H 0.2610 0.2437 0.7763 0.0602 1.0000 Uiso R . .
H212 H 0.3396 0.2245 0.7586 0.0602 1.0000 Uiso R . .
H213 H 0.3021 0.2963 0.7353 0.0602 1.0000 Uiso R . .
H231 H 0.1705 0.1603 0.7246 0.0533 1.0000 Uiso R . .
H251 H 0.1129 0.0829 0.6465 0.0664 1.0000 Uiso R . .
H252 H 0.1714 0.0427 0.6107 0.0664 1.0000 Uiso R . .
H253 H 0.1343 0.1154 0.5886 0.0664 1.0000 Uiso R . .
H311 H 0.5695 0.0735 0.5998 0.0677 1.0000 Uiso R . .
H312 H 0.5323 0.1204 0.6464 0.0677 1.0000 Uiso R . .
H313 H 0.5536 0.1585 0.5903 0.0677 1.0000 Uiso R . .
H331 H 0.4779 -0.0088 0.5488 0.0582 1.0000 Uiso R . .
H351 H 0.3621 -0.0499 0.5011 0.0739 1.0000 Uiso R . .
H352 H 0.2949 -0.0203 0.5331 0.0739 1.0000 Uiso R . .
H353 H 0.3201 0.0197 0.4788 0.0739 1.0000 Uiso R . .
H411 H 0.5800 0.6019 0.7431 0.0725 1.0000 Uiso R . .
H412 H 0.5902 0.5205 0.7203 0.0725 1.0000 Uiso R . .
H421 H 0.6274 0.5632 0.8260 0.0693 1.0000 Uiso R . .
H422 H 0.6824 0.5562 0.7773 0.0693 1.0000 Uiso R . .
H431 H 0.7001 0.4762 0.8661 0.0789 1.0000 Uiso R . .
H432 H 0.7435 0.4517 0.8136 0.0789 1.0000 Uiso R . .
H441 H 0.7367 0.3533 0.8693 0.0824 1.0000 Uiso R . .
H442 H 0.6866 0.3375 0.8186 0.0824 1.0000 Uiso R . .
H451 H 0.6704 0.2735 0.9207 0.0841 1.0000 Uiso R . .
H452 H 0.6148 0.2594 0.8733 0.0841 1.0000 Uiso R . .
H461 H 0.5801 0.3290 0.9711 0.0850 1.0000 Uiso R . .
H462 H 0.5665 0.2437 0.9604 0.0850 1.0000 Uiso R . .
H471 H 0.4551 0.3565 0.9740 0.0849 1.0000 Uiso R . .
H472 H 0.4490 0.2692 0.9737 0.0849 1.0000 Uiso R . .
H481 H 0.3471 0.3148 0.9406 0.0965 1.0000 Uiso R . .
H482 H 0.3886 0.2774 0.8914 0.0965 1.0000 Uiso R . .
H491 H 0.2887 0.3775 0.8705 0.0888 1.0000 Uiso R . .
H492 H 0.3406 0.3456 0.8253 0.0888 1.0000 Uiso R . .
H501 H 0.3292 0.4947 0.8507 0.0882 1.0000 Uiso R . .
H502 H 0.2925 0.4573 0.7994 0.0882 1.0000 Uiso R . .
H511 H 0.3915 0.5682 0.7894 0.0731 1.0000 Uiso R . .
H512 H 0.3591 0.5263 0.7383 0.0731 1.0000 Uiso R . .
H521 H 0.4665 0.5767 0.7168 0.0723 1.0000 Uiso R . .
H522 H 0.4694 0.4894 0.7126 0.0723 1.0000 Uiso R . .

loop_
_atom_site_aniso_label
_atom_site_aniso_U_11
_atom_site_aniso_U_22
_atom_site_aniso_U_33
_atom_site_aniso_U_23
_atom_site_aniso_U_13
_atom_site_aniso_U_12
Mo1 0.02987(15) 0.03351(15) 0.03492(15) -0.00216(10) 0.00099(10) -0.00045(9)
K1 0.0429(3) 0.0420(3) 0.0409(3) 0.0062(3) 0.0010(3) 0.0023(3)
O1 0.0586(15) 0.0530(13) 0.0603(14) -0.0140(11) -0.0016(12) -0.0119(11)
O2 0.0649(15) 0.0404(13) 0.0787(16) -0.0189(12) -0.0128(13) 0.0030(11)
O3 0.0547(16) 0.0852(18) 0.0727(17) -0.0042(14) 0.0173(13) -0.0278(14)
O11 0.0610(14) 0.0473(12) 0.0432(11) 0.0068(10) -0.0067(11) -0.0041(11)
O12 0.0526(13) 0.0500(12) 0.0585(14) -0.0074(10) -0.0041(11) -0.0048(11)
O13 0.0540(14) 0.0568(14) 0.0631(14) 0.0027(11) -0.0030(11) 0.0144(11)
O14 0.0713(16) 0.0585(13) 0.0385(11) 0.0060(10) 0.0031(11) 0.0063(11)
O15 0.0592(14) 0.0576(15) 0.0570(13) -0.0005(12) 0.0099(12) -0.0039(12)
O16 0.0517(13) 0.0555(13) 0.0578(14) 0.0065(11) -0.0009(11) 0.0083(11)
N11 0.0347(13) 0.0389(13) 0.0359(12) 0.0000(10) -0.0004(10) -0.0001(10)
N12 0.0302(12) 0.0403(13) 0.0360(12) -0.0027(10) 0.0006(10) -0.0026(10)
N21 0.0366(13) 0.0325(12) 0.0370(12) -0.0034(10) 0.0048(10) -0.0007(9)
N22 0.0347(13) 0.0337(12) 0.0406(13) -0.0024(10) 0.0059(10) -0.0043(10)
N31 0.0376(13) 0.0383(12) 0.0343(12) -0.0021(10) 0.0051(10) 0.0043(10)
N32 0.0402(13) 0.0338(12) 0.0380(12) -0.0038(10) 0.0046(11) 0.0014(10)
C1 0.0428(16) 0.0349(14) 0.0435(15) -0.0019(12) 0.0060(13) 0.0035(12)
C2 0.0367(15) 0.0468(18) 0.0452(17) -0.0032(14) -0.0045(13) -0.0006(13)
C3 0.0416(17) 0.0534(18) 0.0460(17) -0.0039(14) -0.0024(15) -0.0077(15)
C4 0.090(3) 0.129(4) 0.079(3) -0.026(3) 0.006(3) -0.049(3)
C11 0.078(2) 0.0472(18) 0.058(2) 0.0158(16) -0.0028(19) -0.0042(18)
C12 0.0437(17) 0.0402(16) 0.0395(15) 0.0050(12) 0.0040(13) 0.0014(13)
C13 0.0472(19) 0.062(2) 0.0451(17) 0.0068(16) -0.0025(14) 0.0120(16)
C14 0.0342(16) 0.0555(19) 0.0380(15) -0.0037(14) 0.0018(13) 0.0094(13)
C15 0.0428(18) 0.086(3) 0.0517(19) -0.0117(18) -0.0114(16) -0.0004(17)
C21 0.054(2) 0.0585(19) 0.0387(15) -0.0055(15) 0.0094(15) 0.0028(15)
C22 0.0435(16) 0.0366(15) 0.0374(15) 0.0013(12) 0.0108(13) 0.0031(12)
C23 0.0449(18) 0.0438(16) 0.0451(17) 0.0065(13) 0.0137(14) 0.0028(13)
C24 0.0390(16) 0.0366(14) 0.0421(16) 0.0033(12) 0.0068(13) -0.0024(12)
C25 0.0411(18) 0.064(2) 0.062(2) 0.0005(16) 0.0091(15) -0.0176(16)
C31 0.0484(19) 0.070(2) 0.0515(18) 0.0008(17) 0.0003(15) 0.0201(17)
C32 0.0428(17) 0.0459(17) 0.0391(14) 0.0038(13) 0.0065(13) 0.0115(13)
C33 0.061(2) 0.0396(16) 0.0449(17) -0.0005(14) 0.0099(15) 0.0163(15)
C34 0.0573(19) 0.0345(15) 0.0397(15) -0.0031(12) 0.0107(15) 0.0038(14)
C35 0.083(3) 0.0423(18) 0.060(2) -0.0160(16) 0.0026(19) -0.0005(17)
C41 0.077(2) 0.0482(18) 0.055(2) 0.0098(16) 0.0058(19) -0.0116(18)
C42 0.059(2) 0.0461(18) 0.068(2) -0.0051(16) 0.0088(18) -0.0138(16)
C43 0.0399(19) 0.083(3) 0.074(2) -0.005(2) 0.0036(17) -0.0030(18)
C44 0.047(2) 0.083(3) 0.076(3) 0.000(2) 0.0015(19) 0.0188(18)
C45 0.074(3) 0.060(2) 0.077(3) 0.0172(19) -0.013(2) 0.025(2)
C46 0.095(3) 0.065(2) 0.052(2) 0.0165(18) -0.015(2) 0.010(2)
C47 0.092(3) 0.067(2) 0.053(2) 0.0172(18) 0.023(2) 0.001(2)
C48 0.069(3) 0.078(3) 0.095(3) 0.023(2) 0.024(2) -0.018(2)
C49 0.046(2) 0.100(3) 0.077(3) 0.002(2) 0.0050(19) -0.014(2)
C50 0.045(2) 0.098(3) 0.077(3) -0.002(2) -0.0033(19) 0.008(2)
C51 0.072(3) 0.0502(19) 0.061(2) 0.0010(16) -0.0268(19) 0.0096(17)
C52 0.078(3) 0.0520(19) 0.0502(19) 0.0108(15) -0.0167(18) -0.0048(18)
C610 0.082(15) 0.153(17) 0.121(17) 0.011(16) 0.043(13) -0.016(14)
C611 0.079(6) 0.135(9) 0.087(7) 0.021(6) 0.005(5) -0.018(6)
C620 0.16(2) 0.081(11) 0.090(14) -0.037(11) 0.040(13) -0.061(13)
C621 0.17(2) 0.091(8) 0.065(7) -0.011(6) 0.028(7) -0.056(11)
C630 0.101(16) 0.064(12) 0.096(17) 0.033(12) 0.020(15) 0.026(13)
C631 0.121(8) 0.065(7) 0.098(6) 0.020(6) 0.019(6) 0.024(7)
C640 0.116(16) 0.076(19) 0.066(12) 0.020(14) -0.010(11) 0.007(15)
C641 0.097(7) 0.090(8) 0.081(6) 0.024(5) -0.003(4) 0.005(5)
C650 0.10(2) 0.080(15) 0.079(15) 0.010(11) 0.004(15) -0.049(14)
C651 0.107(10) 0.065(6) 0.074(6) 0.014(4) -0.002(6) -0.024(6)
C660 0.138(17) 0.082(11) 0.057(15) 0.031(15) 0.030(16) 0.027(12)
C661 0.118(9) 0.085(6) 0.057(7) 0.024(7) 0.024(8) 0.027(7)
F1 0.0876(17) 0.1080(18) 0.0420(11) 0.0021(11) -0.0094(11) -0.0385(13)
F2 0.0954(18) 0.0570(12) 0.129(2) -0.0154(13) -0.0693(17) 0.0204(12)
B1 0.049(2) 0.049(2) 0.051(2) -0.0029(16) -0.0143(17) -0.0026(16)
B2 0.0338(17) 0.0419(17) 0.0402(17) -0.0073(14) 0.0019(14) -0.0053(14)

loop_
_atom_type_symbol
_atom_type_scat_dispersion_real
_atom_type_scat_dispersion_imag
_atom_type_scat_Cromer_Mann_a1
_atom_type_scat_Cromer_Mann_b1
_atom_type_scat_Cromer_Mann_a2
_atom_type_scat_Cromer_Mann_b2
_atom_type_scat_Cromer_Mann_a3
_atom_type_scat_Cromer_Mann_b3
_atom_type_scat_Cromer_Mann_a4
_atom_type_scat_Cromer_Mann_b4
_atom_type_scat_Cromer_Mann_c
_atom_type_scat_source
C 0.0033 0.0016 2.3100 20.8439 1.0200 10.2075 1.5886 0.5687 0.8650 51.6512 0.2156 'International Tables Vol C 4.2.6.8 and 6.1.1.4'
H 0.0000 0.0000 0.4930 10.5109 0.3229 26.1257 0.1402 3.1424 0.0408 57.7998 0.0030 'International Tables Vol C 4.2.6.8 and 6.1.1.4'
B 0.0013 0.0007 2.0545 23.2185 1.3326 1.0210 1.0979 60.3498 0.7068 0.1403 -0.1932 'International Tables Vol C 4.2.6.8 and 6.1.1.4'
F 0.0171 0.0103 3.5392 10.2825 2.6412 4.2944 1.5170 0.2615 1.0243 26.1476 0.2776 'International Tables Vol C 4.2.6.8 and 6.1.1.4'
K 0.2009 0.2494 8.2186 12.7949 7.4398 0.7748 1.0519 213.1870 0.8659 41.6841 1.4228 'International Tables Vol C 4.2.6.8 and 6.1.1.4'
Mo -1.6832 0.6857 3.7025 0.2772 17.2356 1.0958 12.8876 11.0040 3.7429 61.6584 4.3875 'International Tables Vol C 4.2.6.8 and 6.1.1.4'
N 0.0061 0.0033 12.2126 0.0057 3.1322 9.8933 2.0125 28.9975 1.1663 0.5826 -11.5290 'International Tables Vol C 4.2.6.8 and 6.1.1.4'
O 0.0106 0.0060 3.0485 13.2771 2.2868 5.7011 1.5463 0.3239 0.8670 32.9089 0.2508 'International Tables Vol C 4.2.6.8 and 6.1.1.4'

loop_
_exptl_crystal_face_index_h
_exptl_crystal_face_index_k
_exptl_crystal_face_index_l
_exptl_crystal_face_perp_dist
0 0 1 0.050
0 0 -1 0.050
9 11 -1 0.100
-2 3 0 0.080
2 -3 0 0.083
-3 -2 6 0.047
-11 -8 -10 0.055
3 2 -6 0.093
14 9 10 0.114

loop_
_geom_angle_atom_site_label_1
_geom_angle_atom_site_label_2
_geom_angle_atom_site_label_3
_geom_angle
_geom_angle_publ_flag
N11 Mo1 N21 79.59(8) yes
N11 Mo1 N31 81.89(8) yes
N21 Mo1 N31 81.45(8) yes
N11 Mo1 C1 171.98(10) yes
N21 Mo1 C1 104.52(11) yes
N31 Mo1 C1 105.40(10) yes
N11 Mo1 C2 91.47(10) yes
N21 Mo1 C2 96.87(10) yes
N31 Mo1 C2 173.34(10) yes
C1 Mo1 C2 81.26(12) yes
N11 Mo1 C3 90.77(11) yes
N21 Mo1 C3 169.74(11) yes
N31 Mo1 C3 93.83(11) yes
C1 Mo1 C3 85.48(13) yes
C2 Mo1 C3 86.78(13) yes
C4 O1 B1 117.9(3) yes
C41 O11 C52 111.3(2) yes
C42 O12 C43 112.5(3) yes
C44 O13 C45 112.4(3) yes
C46 O14 C47 113.5(3) yes
C48 O15 C49 111.0(3) yes
C50 O16 C51 112.8(3) yes
Mo1 N11 N12 118.65(16) yes
Mo1 N11 C12 134.77(19) yes
N12 N11 C12 106.4(2) yes
N11 N12 C14 110.0(2) yes
N11 N12 B2 119.4(2) yes
C14 N12 B2 130.3(2) yes
Mo1 N21 N22 120.84(16) yes
Mo1 N21 C22 132.21(18) yes
N22 N21 C22 106.7(2) yes
N21 N22 C24 109.6(2) yes
N21 N22 B2 121.0(2) yes
C24 N22 B2 129.1(2) yes
Mo1 N31 N32 121.37(16) yes
Mo1 N31 C32 131.9(2) yes
N32 N31 C32 106.7(2) yes
N31 N32 C34 109.4(2) yes
N31 N32 B2 120.6(2) yes
C34 N32 B2 129.8(3) yes
Mo1 C1 B1 170.9(2) yes
Mo1 C2 O2 177.5(3) yes
Mo1 C3 O3 179.3(3) yes
O1 C4 H41 109.5 no
O1 C4 H42 109.4 no
H41 C4 H42 109.5 no
O1 C4 H43 109.5 no
H41 C4 H43 109.5 no
H42 C4 H43 109.5 no
C12 C11 H111 109.6 no
C12 C11 H112 109.4 no
H111 C11 H112 109.5 no
C12 C11 H113 109.4 no
H111 C11 H113 109.5 no
H112 C11 H113 109.5 no
C11 C12 N11 121.6(3) yes
C11 C12 C13 128.2(3) yes
N11 C12 C13 110.2(3) yes
C12 C13 C14 106.3(3) yes
C12 C13 H131 126.9 no
C14 C13 H131 126.8 no
C13 C14 N12 107.1(3) yes
C13 C14 C15 129.8(3) yes
N12 C14 C15 123.1(3) yes
C14 C15 H151 109.5 no
C14 C15 H152 109.5 no
H151 C15 H152 109.5 no
C14 C15 H153 109.4 no
H151 C15 H153 109.5 no
H152 C15 H153 109.5 no
C22 C21 H211 109.4 no
C22 C21 H212 109.5 no
H211 C21 H212 109.5 no
C22 C21 H213 109.5 no
H211 C21 H213 109.5 no
H212 C21 H213 109.5 no
C21 C22 N21 121.6(3) yes
C21 C22 C23 128.8(3) yes
N21 C22 C23 109.6(3) yes
C22 C23 C24 106.5(3) yes
C22 C23 H231 126.8 no
C24 C23 H231 126.7 no
C23 C24 N22 107.6(3) yes
C23 C24 C25 129.2(3) yes
N22 C24 C25 123.3(3) yes
C24 C25 H251 109.4 no
C24 C25 H252 109.5 no
H251 C25 H252 109.5 no
C24 C25 H253 109.4 no
H251 C25 H253 109.5 no
H252 C25 H253 109.5 no
C32 C31 H311 109.5 no
C32 C31 H312 109.5 no
H311 C31 H312 109.5 no
C32 C31 H313 109.4 no
H311 C31 H313 109.5 no
H312 C31 H313 109.5 no
C31 C32 N31 121.8(3) yes
C31 C32 C33 128.7(3) yes
N31 C32 C33 109.5(3) yes
C32 C33 C34 107.1(3) yes
C32 C33 H331 126.5 no
C34 C33 H331 126.5 no
C33 C34 N32 107.3(3) yes
C33 C34 C35 129.1(3) yes
N32 C34 C35 123.6(3) yes
C34 C35 H351 109.5 no
C34 C35 H352 109.4 no
H351 C35 H352 109.5 no
C34 C35 H353 109.5 no
H351 C35 H353 109.5 no
H352 C35 H353 109.5 no
O11 C41 C42 109.7(3) yes
O11 C41 H411 109.4 no
C42 C41 H411 109.4 no
O11 C41 H412 109.4 no
C42 C41 H412 109.4 no
H411 C41 H412 109.5 no
C41 C42 O12 108.1(3) yes
C41 C42 H421 109.8 no
O12 C42 H421 109.8 no
C41 C42 H422 109.8 no
O12 C42 H422 109.8 no
H421 C42 H422 109.5 no
O12 C43 C44 109.1(3) yes
O12 C43 H431 109.6 no
C44 C43 H431 109.6 no
O12 C43 H432 109.6 no
C44 C43 H432 109.5 no
H431 C43 H432 109.5 no
C43 C44 O13 108.2(3) yes
C43 C44 H441 109.8 no
O13 C44 H441 109.8 no
C43 C44 H442 109.8 no
O13 C44 H442 109.8 no
H441 C44 H442 109.5 no
O13 C45 C46 108.1(3) yes
O13 C45 H451 109.9 no
C46 C45 H451 109.9 no
O13 C45 H452 109.7 no
C46 C45 H452 109.7 no
H451 C45 H452 109.5 no
C45 C46 O14 108.4(3) yes
C45 C46 H461 109.6 no
O14 C46 H461 109.7 no
C45 C46 H462 109.8 no
O14 C46 H462 109.8 no
H461 C46 H462 109.5 no
O14 C47 C48 107.9(3) yes
O14 C47 H471 109.9 no
C48 C47 H471 109.8 no
O14 C47 H472 109.9 no
C48 C47 H472 109.9 no
H471 C47 H472 109.5 no
C47 C48 O15 110.6(3) yes
C47 C48 H481 109.2 no
O15 C48 H481 109.2 no
C47 C48 H482 109.2 no
O15 C48 H482 109.1 no
H481 C48 H482 109.5 no
O15 C49 C50 109.6(3) yes
O15 C49 H491 109.4 no
C50 C49 H491 109.4 no
O15 C49 H492 109.5 no
C50 C49 H492 109.4 no
H491 C49 H492 109.5 no
C49 C50 O16 108.5(3) yes
C49 C50 H501 109.7 no
O16 C50 H501 109.7 no
C49 C50 H502 109.8 no
O16 C50 H502 109.7 no
H501 C50 H502 109.5 no
O16 C51 C52 109.5(3) yes
O16 C51 H511 109.5 no
C52 C51 H511 109.5 no
O16 C51 H512 109.4 no
C52 C51 H512 109.4 no
H511 C51 H512 109.5 no
C51 C52 O11 109.2(3) yes
C51 C52 H521 109.5 no
O11 C52 H521 109.5 no
C51 C52 H522 109.6 no
O11 C52 H522 109.6 no
H521 C52 H522 109.5 no
C620 C610 C660 120(3) yes
C620 C610 H6101 119.9 no
C660 C610 H6101 119.8 no
C621 C611 C661 117.8(13) yes
C621 C611 H6111 121.4 no
C661 C611 H6111 120.9 no
C610 C620 C630 117(3) yes
C610 C620 H6201 121.5 no
C630 C620 H6201 121.6 no
C611 C621 C631 120.2(14) yes
C611 C621 H6211 119.7 no
C631 C621 H6211 120.1 no
C620 C630 C640 134(4) yes
C620 C630 H6301 113.3 no
C640 C630 H6301 112.8 no
C621 C631 C641 120.2(13) yes
C621 C631 H6311 119.9 no
C641 C631 H6311 119.9 no
C630 C640 C650 103(3) yes
C630 C640 H6401 128.2 no
C650 C640 H6401 128.6 no
C631 C641 C651 121.5(11) yes
C631 C641 H6411 119.3 no
C651 C641 H6411 119.2 no
C640 C650 C660 121(4) yes
C640 C650 H6501 118.8 no
C660 C650 H6501 120.2 no
C641 C651 C661 121.2(12) yes
C641 C651 H6511 119.6 no
C661 C651 H6511 119.2 no
C610 C660 C650 123(4) yes
C610 C660 H6601 118.6 no
C650 C660 H6601 118.2 no
C651 C661 C611 119.0(13) yes
C651 C661 H6611 120.6 no
C611 C661 H6611 120.4 no
C651 C661 H6611 120.6 no
C611 C661 H6611 120.4 no
C1 B1 F1 109.1(3) yes
C1 B1 F2 108.4(3) yes
F1 B1 F2 109.0(3) yes
C1 B1 O1 114.7(3) yes
F1 B1 O1 104.7(3) yes
F2 B1 O1 110.8(3) yes
N12 B2 N22 108.4(2) yes
N12 B2 N32 110.6(2) yes
N22 B2 N32 110.0(2) yes
N12 B2 H1 109.3 no
N22 B2 H1 109.3 no
N32 B2 H1 109.1 no

loop_
_geom_bond_atom_site_label_1
_geom_bond_atom_site_label_2
_geom_bond_distance
_geom_bond_publ_flag
Mo1 N11 2.406(2) yes
Mo1 N21 2.240(2) yes
Mo1 N31 2.233(2) yes
Mo1 C1 1.795(3) yes
Mo1 C2 1.990(3) yes
Mo1 C3 1.984(3) yes
O1 C4 1.405(5) yes
O1 B1 1.435(4) yes
O2 C2 1.148(4) yes
O3 C3 1.151(4) yes
O11 C41 1.416(4) yes
O11 C52 1.422(4) yes
O12 C42 1.424(4) yes
O12 C43 1.413(4) yes
O13 C44 1.418(4) yes
O13 C45 1.415(4) yes
O14 C46 1.406(4) yes
O14 C47 1.414(4) yes
O15 C48 1.415(5) yes
O15 C49 1.412(5) yes
O16 C50 1.409(4) yes
O16 C51 1.413(4) yes
N11 N12 1.370(3) yes
N11 C12 1.333(4) yes
N12 C14 1.360(4) yes
N12 B2 1.552(4) yes
N21 N22 1.378(3) yes
N21 C22 1.341(3) yes
N22 C24 1.355(3) yes
N22 B2 1.536(4) yes
N31 N32 1.377(3) yes
N31 C32 1.343(4) yes
N32 C34 1.364(4) yes
N32 B2 1.536(4) yes
C1 B1 1.643(5) yes
C4 H41 1.000 no
C4 H42 1.000 no
C4 H43 1.000 no
C11 C12 1.504(4) yes
C11 H111 1.000 no
C11 H112 1.000 no
C11 H113 1.000 no
C12 C13 1.391(4) yes
C13 C14 1.374(4) yes
C13 H131 1.000 no
C14 C15 1.494(4) yes
C15 H151 1.000 no
C15 H152 1.000 no
C15 H153 1.000 no
C21 C22 1.492(4) yes
C21 H211 1.000 no
C21 H212 1.000 no
C21 H213 1.000 no
C22 C23 1.391(4) yes
C23 C24 1.378(4) yes
C23 H231 1.000 no
C24 C25 1.490(4) yes
C25 H251 1.000 no
C25 H252 1.000 no
C25 H253 1.000 no
C31 C32 1.495(5) yes
C31 H311 1.000 no
C31 H312 1.000 no
C31 H313 1.000 no
C32 C33 1.387(4) yes
C33 C34 1.368(5) yes
C33 H331 1.000 no
C34 C35 1.487(5) yes
C35 H351 1.000 no
C35 H352 1.000 no
C35 H353 1.000 no
C41 C42 1.494(5) yes
C41 H411 1.000 no
C41 H412 1.000 no
C42 H421 1.000 no
C42 H422 1.000 no
C43 C44 1.484(6) yes
C43 H431 1.000 no
C43 H432 1.000 no
C44 H441 1.000 no
C44 H442 1.000 no
C45 C46 1.489(6) yes
C45 H451 1.000 no
C45 H452 1.000 no
C46 H461 1.000 no
C46 H462 1.000 no
C47 C48 1.485(6) yes
C47 H471 1.000 no
C47 H472 1.000 no
C48 H481 1.000 no
C48 H482 1.000 no
C49 C50 1.484(6) yes
C49 H491 1.000 no
C49 H492 1.000 no
C50 H501 1.000 no
C50 H502 1.000 no
C51 C52 1.485(5) yes
C51 H511 1.000 no
C51 H512 1.000 no
C52 H521 1.000 no
C52 H522 1.000 no
C610 C620 1.42(5) yes
C610 C660 1.30(6) yes
C610 H6101 1.000 no
C611 C621 1.41(2) yes
C611 C661 1.37(2) yes
C611 H6111 1.000 no
C620 C630 1.20(6) yes
C620 H6201 1.000 no
C621 C631 1.31(3) yes
C621 H6211 1.000 no
C630 C631 1.13(6) yes
C630 C640 1.45(7) yes
C630 H6301 1.000 no
C631 C641 1.373(15) yes
C631 H6311 1.000 no
C640 C650 1.59(6) yes
C640 H6401 1.000 no
C641 C651 1.271(18) yes
C641 H6411 1.000 no
C650 C660 1.29(6) yes
C650 H6501 1.000 no
C651 C661 1.38(2) yes
C651 H6501 0.617 no
C651 H6511 1.000 no
C660 H6601 1.000 no
C661 H6611 1.000 no
F1 B1 1.419(5) yes
F2 B1 1.406(4) yes
B2 H1 1.080 no
